data_4089652
loop_
_publ_author_name
'Izod, Keith'
'Dixon, Casey M.'
'McMeekin, Emma'
'Rodgers, Lee'
'Harrington, Ross W.'
'Baisch, Ulrich'

_publ_section_title
;
 Synthesis and Structural Characterization of Phosphine--Borane-Stabilized
 Dicarbanions with either Rigid or Flexible Spacers
;
_journal_issue 1
_journal_name_full Organometallics
_journal_page_first 378
_journal_paper_doi 10.1021/om4011142
_journal_volume 33
_journal_year 2013
_chemical_formula_moiety 'C50 H90 B2 K2 N6 P2 Si2'
_chemical_formula_sum 'C50 H90 B2 K2 N6 P2 Si2'
_chemical_formula_weight 993.21
_space_group_crystal_system orthorhombic
_space_group_IT_number 43
_space_group_name_Hall 'F 2 -2d'
_space_group_name_H-M_alt 'F d d 2'
_atom_sites_solution_hydrogens mixed
_atom_sites_solution_primary direct
_audit_creation_date 2013-11-12
_audit_creation_method
;
Olex2 1.2
(compiled 2013.09.17 svn.r2790 for OlexSys, GUI svn.r4601)
;
_cell_angle_alpha 90
_cell_angle_beta 90
_cell_angle_gamma 90
_cell_formula_units_Z 8
_cell_length_a 23.4801(12)
_cell_length_b 48.364(4)
_cell_length_c 10.4193(5)
_cell_measurement_reflns_used 5298
_cell_measurement_temperature 150.15
_cell_measurement_theta_max 28.4629
_cell_measurement_theta_min 3.3631
_cell_volume 11832.1(13)
_computing_cell_refinement
;
CrysAlisPro, Agilent Technologies,
Version 1.171.35.21 (release 20-01-2012 CrysAlis171 .NET)
(compiled Jan 23 2012,18:06:46)
;
_computing_data_collection
;
CrysAlisPro, Agilent Technologies,
Version 1.171.35.21 (release 20-01-2012 CrysAlis171 .NET)
(compiled Jan 23 2012,18:06:46)
;
_computing_data_reduction
;
CrysAlisPro, Agilent Technologies,
Version 1.171.35.21 (release 20-01-2012 CrysAlis171 .NET)
(compiled Jan 23 2012,18:06:46)
;
_computing_molecular_graphics
;
O. V. Dolomanov, L. J. Bourhis, R. J. Gildea, J. A. K. Howard and H. Puschmann,
OLEX2: a complete structure solution, refinement and analysis program.
J. Appl. Cryst. (2009). 42, 339-341.
;
_computing_publication_material
;
O. V. Dolomanov, L. J. Bourhis, R. J. Gildea, J. A. K. Howard and H. Puschmann,
OLEX2: a complete structure solution, refinement and analysis program.
J. Appl. Cryst. (2009). 42, 339-341.
;
_computing_structure_refinement
;
SHELX, G.M. Sheldrick, Acta Cryst.
(2008). A64, 112-122
;
_computing_structure_solution
;
SHELX, G.M. Sheldrick, Acta Cryst.
(2008). A64, 112-122
;
_diffrn_ambient_temperature 150.15
_diffrn_detector_area_resol_mean 10.3968
_diffrn_measured_fraction_theta_full 0.996
_diffrn_measured_fraction_theta_max 0.858
_diffrn_measurement_details
;
#__ type_ start__ end____ width___ exp.time_
  1 omega  -51.00   22.50   0.7500   15.0000
omega____ theta____ kappa____ phi______ frames
    -        9.9038  -19.0000 -180.0000 98

#__ type_ start__ end____ width___ exp.time_
  2 omega  -28.00   35.00   0.7500   15.0000
omega____ theta____ kappa____ phi______ frames
    -        9.9038  -38.0000   90.0000 84
;
_diffrn_measurement_device_type 'Xcalibur, Atlas, Gemini ultra'
_diffrn_measurement_method '\w scans'
_diffrn_orient_matrix_UB_11 -0.0073935000
_diffrn_orient_matrix_UB_12 0.0243843000
_diffrn_orient_matrix_UB_13 -0.0208548000
_diffrn_orient_matrix_UB_21 -0.0106199000
_diffrn_orient_matrix_UB_22 -0.0177918000
_diffrn_orient_matrix_UB_23 -0.0243794000
_diffrn_orient_matrix_UB_31 -0.0068984000
_diffrn_orient_matrix_UB_32 0.0012448000
_diffrn_orient_matrix_UB_33 0.0600311000
_diffrn_radiation_monochromator graphite
_diffrn_radiation_type 'Mo K\a'
_diffrn_radiation_wavelength 0.7107
_diffrn_reflns_av_unetI/netI 0.0393
_diffrn_reflns_Laue_measured_fraction_full 0.996
_diffrn_reflns_Laue_measured_fraction_max 0.858
_diffrn_reflns_point_group_measured_fraction_full 0.818
_diffrn_reflns_point_group_measured_fraction_max 0.661
_diffrn_reflns_theta_full 25.000
_diffrn_reflns_theta_max 28.525
_diffrn_reflns_theta_min 3.370
_diffrn_source 'Enhance (Mo) X-ray Source'
_exptl_absorpt_coefficient_mu 0.291
_exptl_absorpt_correction_T_max 1.00000
_exptl_absorpt_correction_T_min 0.71992
_exptl_absorpt_correction_type multi-scan
_exptl_absorpt_process_details
;
CrysAlisPro, Agilent Technologies,
Version 1.171.35.21 (release 20-01-2012 CrysAlis171 .NET)
(compiled Jan 23 2012,18:06:46)
Empirical absorption correction using spherical harmonics,
 implemented in SCALE3 ABSPACK scaling algorithm.
;
_exptl_crystal_colour 'clear yellow'
_exptl_crystal_colour_lustre clear
_exptl_crystal_colour_primary yellow
_exptl_crystal_density_diffrn 1.115
_exptl_crystal_description block
_exptl_crystal_F_000 4304
_exptl_crystal_size_max 0.4
_exptl_crystal_size_mid 0.3
_exptl_crystal_size_min 0.3
_refine_diff_density_max 0.365
_refine_diff_density_min -0.335
_refine_diff_density_rms 0.052
_refine_ls_abs_structure_details
;
 Flack x determined using 1415 quotients [(I+)-(I-)]/[(I+)+(I-)]
 (Parsons and Flack (2004), Acta Cryst. A60, s61).
;
_refine_ls_abs_structure_Flack -0.03(5)
_refine_ls_extinction_method none
_refine_ls_goodness_of_fit_ref 1.056
_refine_ls_hydrogen_treatment mixed
_refine_ls_matrix_type full
_refine_ls_number_parameters 322
_refine_ls_number_reflns 4965
_refine_ls_number_restraints 1
_refine_ls_restrained_S_all 1.056
_refine_ls_R_factor_all 0.0570
_refine_ls_R_factor_gt 0.0502
_refine_ls_shift/su_max 0.001
_refine_ls_shift/su_mean 0.000
_refine_ls_structure_factor_coef Fsqd
_refine_ls_weighting_details
;
 w=1/[\s^2^(Fo^2^)+(0.0550P)^2^+28.8846P]
 where P=(Fo^2^+2Fc^2^)/3
;
_refine_ls_weighting_scheme calc
_refine_ls_wR_factor_gt 0.1194
_refine_ls_wR_factor_ref 0.1245
_reflns_Friedel_coverage 0.462
_reflns_Friedel_fraction_full 0.618
_reflns_Friedel_fraction_max 0.441
_reflns_number_gt 4454
_reflns_number_total 4965
_reflns_threshold_expression 'I > 2\s(I)'
_cod_data_source_file om4011142_si_001.cif
_cod_data_source_block 5c_kji120003new
_cod_original_cell_volume 11832.1(12)
_cod_database_code 4089652
_shelxl_version_number 2013-2
_chemical_oxdiff_formula 'C32 H44 B2 K2 P2 Si2'
_shelx_space_group_comment
;
The symmetry employed for this shelxl refinement is uniquely defined
by the following loop, which should always be used as a source of
symmetry information in preference to the above space-group names.
They are only intended as comments.
;
_shelx_estimated_absorpt_t_max 0.918
_shelx_estimated_absorpt_t_min 0.893
_reflns_odcompleteness_completeness 99.55
_reflns_odcompleteness_iscentric 1
_reflns_odcompleteness_theta 24.97
_olex2_refinement_description
;
1. Fixed Uiso
 At 1.2 times of:
  All C(H) groups, All C(H,H) groups
 At 1.5 times of:
  All C(H,H,H) groups
2. Others
 Sof(C2A)=Sof(H2AA)=Sof(H2AB)=1-FVAR(1)
 Sof(C2)=Sof(H1B)=Sof(H2)=FVAR(1)
3.a Secondary CH2 refined with riding coordinates:
 C2(H1B,H2), C2A(H2AA,H2AB), C19(H19A,H19B), C20(H20A,H20B), C22(H22A,H22B),
 C23(H23A,H23B)
3.b Aromatic/amide H refined with riding coordinates:
 C6(H6), C7(H7), C8(H8), C9(H9), C10(H10), C12(H12), C13(H13), C14(H14),
 C15(H15), C16(H16)
3.c Idealised Me refined as rotating group:
 C3(H3A,H3B,H3C), C4(H4A,H4B,H4C), C17(H17A,H17B,H17C), C18(H18A,H18B,H18C),
 C21(H21A,H21B,H21C), C24(H24A,H24B,H24C), C25(H25A,H25B,H25C)
;

loop_
_space_group_symop_operation_xyz
'x, y, z'
'-x, -y, z'
'-x+1/4, y+1/4, z+1/4'
'x+1/4, -y+1/4, z+1/4'
'x, y+1/2, z+1/2'
'-x, -y+1/2, z+1/2'
'-x+1/4, y+3/4, z+3/4'
'x+1/4, -y+3/4, z+3/4'
'x+1/2, y, z+1/2'
'-x+1/2, -y, z+1/2'
'-x+3/4, y+1/4, z+3/4'
'x+3/4, -y+1/4, z+3/4'
'x+1/2, y+1/2, z'
'-x+1/2, -y+1/2, z'
'-x+3/4, y+3/4, z+1/4'
'x+3/4, -y+3/4, z+1/4'

loop_
_atom_site_label
_atom_site_type_symbol
_atom_site_fract_x
_atom_site_fract_y
_atom_site_fract_z
_atom_site_U_iso_or_equiv
_atom_site_adp_type
_atom_site_occupancy
_atom_site_site_symmetry_order
_atom_site_calc_flag
_atom_site_refinement_flags_posn
_atom_site_refinement_flags_adp
_atom_site_refinement_flags_occupancy
_atom_site_disorder_assembly
_atom_site_disorder_group
K1 K 0.58189(4) 0.46702(2) 0.24832(9) 0.0406(2) Uani 1 1 d . . . . .
P P 0.44879(4) 0.42943(3) 0.23743(11) 0.0409(3) Uani 1 1 d . . . . .
N1 N 0.61592(16) 0.46393(10) 0.5138(4) 0.0509(10) Uani 1 1 d . . . . .
N2 N 0.70506(15) 0.47099(9) 0.3087(3) 0.0417(9) Uani 1 1 d . . . . .
N3 N 0.66432(14) 0.44602(8) 0.0645(3) 0.0380(9) Uani 1 1 d . . . . .
B B 0.4339(3) 0.46279(14) 0.3319(7) 0.0538(16) Uani 1 1 d . . . . .
HA H 0.405(2) 0.4580(9) 0.421(5) 0.043(13) Uiso 1 1 d . . . . .
H1A H 0.473(3) 0.4719(13) 0.360(6) 0.09(2) Uiso 1 1 d . . . . .
HB H 0.410(4) 0.4757(15) 0.257(9) 0.13(3) Uiso 1 1 d . . . . .
Si Si 0.46320(5) 0.45552(3) -0.03142(17) 0.0543(4) Uani 1 1 d . . . . .
C1 C 0.48676(17) 0.43351(11) 0.0980(5) 0.0404(11) Uani 1 1 d . . . . .
H1 H 0.498(2) 0.4164(10) 0.067(5) 0.048(14) Uiso 1 1 d . . . . .
C2 C 0.5092(3) 0.48902(17) 0.0107(8) 0.031(3) Uani 0.498(14) 1 d . . P A 1
H1B H 0.5254 0.4859 0.0973 0.038 Uiso 0.498(14) 1 calc R U P A 1
H2 H 0.5418 0.4892 -0.0496 0.038 Uiso 0.498(14) 1 calc R U P A 1
C2A C 0.4997(4) 0.48827(17) -0.0890(8) 0.030(3) Uani 0.502(14) 1 d . . P A 2
H2AA H 0.5392 0.4845 -0.0605 0.036 Uiso 0.502(14) 1 calc R U P A 2
H2AB H 0.5005 0.4847 -0.1825 0.036 Uiso 0.502(14) 1 calc R U P A 2
C3 C 0.4727(3) 0.43728(16) -0.1865(5) 0.084(2) Uani 1 1 d . . . . .
H3A H 0.4508 0.4200 -0.1857 0.126 Uiso 1 1 calc R U . . .
H3B H 0.5131 0.4331 -0.1993 0.126 Uiso 1 1 calc R U . . .
H3C H 0.4592 0.4491 -0.2566 0.126 Uiso 1 1 calc R U . . .
C4 C 0.38543(19) 0.46605(11) -0.0277(6) 0.0562(14) Uani 1 1 d . . . . .
H4A H 0.3615 0.4495 -0.0264 0.084 Uiso 1 1 calc R U . . .
H4B H 0.3766 0.4770 -0.1043 0.084 Uiso 1 1 calc R U . . .
H4C H 0.3781 0.4771 0.0493 0.084 Uiso 1 1 calc R U . . .
C5 C 0.38072(17) 0.41105(9) 0.2132(4) 0.0374(10) Uani 1 1 d . . . . .
C6 C 0.37765(18) 0.39065(10) 0.1196(4) 0.0403(10) Uani 1 1 d . . . . .
H6 H 0.4107 0.3860 0.0716 0.048 Uiso 1 1 calc R U . . .
C7 C 0.32711(19) 0.37698(10) 0.0953(5) 0.0430(11) Uani 1 1 d . . . . .
H7 H 0.3262 0.3628 0.0324 0.052 Uiso 1 1 calc R U . . .
C8 C 0.27865(19) 0.38358(10) 0.1602(5) 0.0436(11) Uani 1 1 d . . . . .
H8 H 0.2438 0.3745 0.1415 0.052 Uiso 1 1 calc R U . . .
C9 C 0.2812(2) 0.40355(12) 0.2529(7) 0.0637(16) Uani 1 1 d . . . . .
H9 H 0.2478 0.4081 0.3000 0.076 Uiso 1 1 calc R U . . .
C10 C 0.3317(2) 0.41723(12) 0.2790(6) 0.0595(15) Uani 1 1 d . . . . .
H10 H 0.3325 0.4311 0.3435 0.071 Uiso 1 1 calc R U . . .
C11 C 0.48548(18) 0.40462(11) 0.3416(5) 0.0449(12) Uani 1 1 d . . . . .
C12 C 0.4669(2) 0.40060(12) 0.4684(5) 0.0525(13) Uani 1 1 d . . . . .
H12 H 0.4353 0.4108 0.4998 0.063 Uiso 1 1 calc R U . . .
C13 C 0.4939(2) 0.38207(13) 0.5474(5) 0.0587(15) Uani 1 1 d . . . . .
H13 H 0.4803 0.3793 0.6323 0.070 Uiso 1 1 calc R U . . .
C14 C 0.5406(2) 0.36736(12) 0.5044(6) 0.0586(14) Uani 1 1 d . . . . .
H14 H 0.5596 0.3549 0.5601 0.070 Uiso 1 1 calc R U . . .
C15 C 0.5593(2) 0.37095(12) 0.3805(5) 0.0549(14) Uani 1 1 d . . . . .
H15 H 0.5912 0.3607 0.3503 0.066 Uiso 1 1 calc R U . . .
C16 C 0.5319(2) 0.38946(11) 0.2990(5) 0.0514(13) Uani 1 1 d . . . . .
H16 H 0.5451 0.3917 0.2135 0.062 Uiso 1 1 calc R U . . .
C17 C 0.5750(3) 0.47887(15) 0.5924(6) 0.0704(18) Uani 1 1 d . . . . .
H17A H 0.5366 0.4720 0.5746 0.106 Uiso 1 1 calc R U . . .
H17B H 0.5770 0.4986 0.5721 0.106 Uiso 1 1 calc R U . . .
H17C H 0.5840 0.4761 0.6833 0.106 Uiso 1 1 calc R U . . .
C18 C 0.6132(3) 0.43473(13) 0.5412(6) 0.0662(16) Uani 1 1 d . . . . .
H18A H 0.6367 0.4246 0.4794 0.099 Uiso 1 1 calc R U . . .
H18B H 0.5736 0.4284 0.5345 0.099 Uiso 1 1 calc R U . . .
H18C H 0.6273 0.4313 0.6283 0.099 Uiso 1 1 calc R U . . .
C19 C 0.6730(2) 0.47494(13) 0.5357(5) 0.0565(14) Uani 1 1 d . . . . .
H19A H 0.6850 0.4701 0.6240 0.068 Uiso 1 1 calc R U . . .
H19B H 0.6715 0.4954 0.5296 0.068 Uiso 1 1 calc R U . . .
C20 C 0.71709(19) 0.46438(12) 0.4430(4) 0.0485(13) Uani 1 1 d . . . . .
H20A H 0.7545 0.4723 0.4663 0.058 Uiso 1 1 calc R U . . .
H20B H 0.7199 0.4441 0.4520 0.058 Uiso 1 1 calc R U . . .
C21 C 0.7131(2) 0.50070(12) 0.2871(5) 0.0534(13) Uani 1 1 d . . . . .
H21A H 0.7074 0.5049 0.1959 0.080 Uiso 1 1 calc R U . . .
H21B H 0.7519 0.5060 0.3123 0.080 Uiso 1 1 calc R U . . .
H21C H 0.6855 0.5111 0.3385 0.080 Uiso 1 1 calc R U . . .
C22 C 0.74125(18) 0.45488(11) 0.2231(5) 0.0479(12) Uani 1 1 d . . . . .
H22A H 0.7415 0.4354 0.2525 0.057 Uiso 1 1 calc R U . . .
H22B H 0.7807 0.4620 0.2292 0.057 Uiso 1 1 calc R U . . .
C23 C 0.72271(18) 0.45567(12) 0.0842(4) 0.0457(12) Uani 1 1 d . . . . .
H23A H 0.7259 0.4749 0.0522 0.055 Uiso 1 1 calc R U . . .
H23B H 0.7489 0.4440 0.0329 0.055 Uiso 1 1 calc R U . . .
C24 C 0.6583(2) 0.41694(11) 0.0990(5) 0.0496(12) Uani 1 1 d . . . . .
H24A H 0.6643 0.4147 0.1915 0.074 Uiso 1 1 calc R U . . .
H24B H 0.6865 0.4060 0.0521 0.074 Uiso 1 1 calc R U . . .
H24C H 0.6199 0.4106 0.0766 0.074 Uiso 1 1 calc R U . . .
C25 C 0.6484(2) 0.44958(12) -0.0696(4) 0.0497(13) Uani 1 1 d . . . . .
H25A H 0.6089 0.4436 -0.0819 0.075 Uiso 1 1 calc R U . . .
H25B H 0.6735 0.4384 -0.1239 0.075 Uiso 1 1 calc R U . . .
H25C H 0.6520 0.4691 -0.0934 0.075 Uiso 1 1 calc R U . . .

loop_
_atom_site_aniso_label
_atom_site_aniso_U_11
_atom_site_aniso_U_22
_atom_site_aniso_U_33
_atom_site_aniso_U_23
_atom_site_aniso_U_13
_atom_site_aniso_U_12
K1 0.0204(4) 0.0674(6) 0.0341(5) -0.0084(5) 0.0015(4) -0.0060(4)
P 0.0198(5) 0.0643(7) 0.0388(6) -0.0175(6) 0.0053(5) -0.0092(5)
N1 0.034(2) 0.085(3) 0.034(2) 0.002(2) 0.0019(18) -0.015(2)
N2 0.0226(17) 0.075(3) 0.0274(18) -0.0054(19) -0.0003(15) -0.0069(17)
N3 0.0237(17) 0.059(2) 0.031(2) -0.0021(18) 0.0005(15) 0.0000(17)
B 0.035(3) 0.073(4) 0.053(4) -0.021(3) 0.018(3) -0.018(3)
Si 0.0320(6) 0.0454(7) 0.0857(12) 0.0084(8) 0.0294(8) -0.0002(6)
C1 0.022(2) 0.060(3) 0.039(2) -0.014(2) 0.0034(19) -0.009(2)
C2 0.017(4) 0.053(5) 0.025(6) -0.001(4) -0.001(3) -0.005(3)
C2A 0.019(4) 0.046(4) 0.026(5) -0.008(3) -0.004(3) 0.000(4)
C3 0.101(5) 0.112(5) 0.040(3) 0.030(4) 0.026(3) 0.048(5)
C4 0.033(2) 0.060(3) 0.075(4) 0.009(3) 0.015(3) 0.000(2)
C5 0.0206(18) 0.055(2) 0.037(2) -0.006(2) -0.0004(18) -0.0064(18)
C6 0.025(2) 0.060(3) 0.036(2) -0.010(2) -0.0013(18) -0.003(2)
C7 0.035(2) 0.061(3) 0.033(2) -0.003(2) -0.008(2) -0.009(2)
C8 0.025(2) 0.063(3) 0.043(3) 0.005(2) -0.005(2) -0.011(2)
C9 0.025(2) 0.090(4) 0.076(4) -0.029(4) 0.013(3) -0.014(2)
C10 0.032(2) 0.080(3) 0.066(4) -0.026(3) 0.018(2) -0.017(2)
C11 0.025(2) 0.074(3) 0.036(2) -0.018(2) 0.0007(19) -0.012(2)
C12 0.033(2) 0.088(4) 0.036(3) -0.018(3) 0.003(2) -0.011(2)
C13 0.043(3) 0.095(4) 0.038(3) -0.002(3) -0.005(2) -0.018(3)
C14 0.052(3) 0.076(3) 0.048(3) -0.001(3) -0.014(3) -0.014(3)
C15 0.035(2) 0.081(4) 0.049(3) -0.004(3) -0.001(2) -0.002(3)
C16 0.030(2) 0.080(3) 0.043(3) -0.012(3) 0.000(2) -0.003(2)
C17 0.058(3) 0.116(5) 0.038(3) 0.006(3) 0.019(3) 0.008(3)
C18 0.054(3) 0.089(4) 0.055(3) -0.004(3) -0.006(3) -0.028(3)
C19 0.046(3) 0.088(4) 0.036(3) -0.007(3) 0.000(2) -0.017(3)
C20 0.029(2) 0.089(4) 0.028(2) 0.000(2) -0.0087(19) -0.015(2)
C21 0.038(2) 0.073(3) 0.049(3) -0.003(3) 0.000(2) -0.009(2)
C22 0.0210(19) 0.078(3) 0.044(3) -0.012(3) -0.003(2) -0.005(2)
C23 0.024(2) 0.079(3) 0.034(2) -0.009(3) 0.007(2) -0.004(2)
C24 0.036(2) 0.065(3) 0.047(3) 0.001(3) -0.005(2) -0.005(2)
C25 0.043(3) 0.075(3) 0.031(3) -0.010(2) 0.001(2) 0.011(3)

loop_
_atom_type_symbol
_atom_type_description
_atom_type_scat_dispersion_real
_atom_type_scat_dispersion_imag
_atom_type_scat_source
C C 0.0033 0.0016 'International Tables Vol C Tables 4.2.6.8 and 6.1.1.4'
H H 0.0000 0.0000 'International Tables Vol C Tables 4.2.6.8 and 6.1.1.4'
B B 0.0013 0.0007 'International Tables Vol C Tables 4.2.6.8 and 6.1.1.4'
Si Si 0.0817 0.0704 'International Tables Vol C Tables 4.2.6.8 and 6.1.1.4'
P P 0.1023 0.0942 'International Tables Vol C Tables 4.2.6.8 and 6.1.1.4'
K K 0.2009 0.2494 'International Tables Vol C Tables 4.2.6.8 and 6.1.1.4'
N N 0.0061 0.0033 'International Tables Vol C Tables 4.2.6.8 and 6.1.1.4'

loop_
_geom_angle_atom_site_label_1
_geom_angle_atom_site_label_2
_geom_angle_atom_site_label_3
_geom_angle
_geom_angle_site_symmetry_1
_geom_angle_site_symmetry_3
K1 K1 H1A 41.4(13) 2_665 .
P K1 K1 69.88(3) . 2_665
P K1 H1A 43.3(14) . .
N1 K1 K1 104.26(9) . 2_665
N1 K1 P 104.10(8) . .
N1 K1 N2 61.93(10) . .
N1 K1 N3 115.44(11) . .
N1 K1 B 80.91(14) . 2_665
N1 K1 B 91.88(14) . .
N1 K1 H1A 81.8(14) . .
N1 K1 C1 129.96(12) . .
N1 K1 C2 155.55(17) . .
N2 K1 K1 135.16(9) . 2_665
N2 K1 P 151.85(9) . .
N2 K1 B 153.70(13) . .
N2 K1 B 89.31(13) . 2_665
N2 K1 H1A 142.2(14) . .
N2 K1 C1 145.51(12) . .
N2 K1 C2 131.66(16) . .
N3 K1 K1 137.37(8) . 2_665
N3 K1 P 112.28(8) . .
N3 K1 N2 60.86(10) . .
N3 K1 B 141.72(12) . .
N3 K1 B 124.72(14) . 2_665
N3 K1 H1A 155.0(14) . .
N3 K1 C1 88.00(11) . .
N3 K1 C2 87.78(16) . .
B K1 K1 44.85(12) . 2_665
B K1 K1 45.88(10) 2_665 2_665
B K1 P 113.63(10) 2_665 .
B K1 P 30.94(10) . .
B K1 B 83.85(15) 2_665 .
B K1 H1A 13.3(14) . .
B K1 H1A 73.9(13) 2_665 .
C1 K1 K1 77.55(10) . 2_665
C1 K1 P 28.31(8) . .
C1 K1 B 122.66(14) . 2_665
C1 K1 B 53.76(13) . .
C1 K1 H1A 67.0(14) . .
C1 K1 C2 53.89(17) . .
C2 K1 K1 51.34(15) . 2_665
C2 K1 P 71.41(14) . .
C2 K1 B 79.28(18) . 2_665
C2 K1 B 71.90(19) . .
C2 K1 H1A 79.1(14) . .
B P K1 73.67(18) . .
C1 P K1 61.30(15) . .
C1 P B 115.5(3) . .
C1 P C5 112.9(2) . .
C1 P C11 109.4(2) . .
C5 P K1 173.84(15) . .
C5 P B 108.5(2) . .
C11 P K1 84.51(14) . .
C11 P B 109.4(3) . .
C11 P C5 99.9(2) . .
C17 N1 K1 109.4(3) . .
C17 N1 C19 109.7(5) . .
C18 N1 K1 103.2(3) . .
C18 N1 C17 110.2(5) . .
C18 N1 C19 111.5(4) . .
C19 N1 K1 112.7(3) . .
C20 N2 K1 112.2(3) . .
C20 N2 C21 109.6(4) . .
C21 N2 K1 99.0(3) . .
C22 N2 K1 113.8(2) . .
C22 N2 C20 110.8(4) . .
C22 N2 C21 110.7(4) . .
C23 N3 K1 114.8(3) . .
C24 N3 K1 96.3(3) . .
C24 N3 C23 111.4(4) . .
C25 N3 K1 114.8(3) . .
C25 N3 C23 109.7(4) . .
C25 N3 C24 109.0(4) . .
K1 B K1 89.27(14) 2_665 .
K1 B HA 109(2) 2_665 .
K1 B HA 140(2) . .
K1 B H1A 76(3) 2_665 .
K1 B H1A 37(4) . .
K1 B HB 106(4) . .
K1 B HB 42(4) 2_665 .
P B K1 134.5(3) . 2_665
P B K1 75.39(18) . .
P B HA 110(2) . .
P B H1A 109(4) . .
P B HB 101(4) . .
HA B H1A 111(4) . .
HA B HB 111(5) . .
H1A B HB 113(5) . .
C1 Si C2 98.5(3) . .
C1 Si C2A 126.1(3) . .
C1 Si C3 109.5(3) . .
C1 Si C4 116.0(2) . .
C3 Si C2 120.8(4) . .
C3 Si C2A 93.8(3) . .
C3 Si C4 105.1(3) . .
C4 Si C2 107.4(3) . .
C4 Si C2A 102.5(3) . .
K1 C1 H1 115(3) . .
P C1 K1 90.39(18) . .
P C1 Si 122.8(3) . .
P C1 H1 110(3) . .
Si C1 K1 106.5(2) . .
Si C1 H1 111(3) . .
K1 C2 H1B 15.7 . .
K1 C2 H2 94.7 . .
Si C2 K1 100.9(3) . .
Si C2 H1B 106.5 . .
Si C2 H2 106.5 . .
C2 C2 K1 120.7(4) 2_665 .
C2 C2 Si 123.2(8) 2_665 .
C2 C2 H1B 106.5 2_665 .
C2 C2 H2 106.5 2_665 .
H1B C2 H2 106.5 . .
Si C2A H2AA 100.0 . .
Si C2A H2AB 100.0 . .
C2A C2A Si 147.1(9) 2_665 .
C2A C2A H2AA 100.0 2_665 .
C2A C2A H2AB 100.0 2_665 .
H2AA C2A H2AB 104.2 . .
Si C3 H3A 109.5 . .
Si C3 H3B 109.5 . .
Si C3 H3C 109.5 . .
H3A C3 H3B 109.5 . .
H3A C3 H3C 109.5 . .
H3B C3 H3C 109.5 . .
Si C4 H4A 109.5 . .
Si C4 H4B 109.5 . .
Si C4 H4C 109.5 . .
H4A C4 H4B 109.5 . .
H4A C4 H4C 109.5 . .
H4B C4 H4C 109.5 . .
C6 C5 P 118.9(3) . .
C10 C5 P 123.6(4) . .
C10 C5 C6 117.5(4) . .
C5 C6 H6 119.6 . .
C7 C6 C5 120.9(4) . .
C7 C6 H6 119.6 . .
C6 C7 H7 119.5 . .
C8 C7 C6 121.0(5) . .
C8 C7 H7 119.5 . .
C7 C8 H8 120.6 . .
C7 C8 C9 118.7(4) . .
C9 C8 H8 120.6 . .
C8 C9 H9 119.6 . .
C8 C9 C10 120.9(5) . .
C10 C9 H9 119.6 . .
C5 C10 C9 121.1(5) . .
C5 C10 H10 119.5 . .
C9 C10 H10 119.5 . .
C12 C11 P 120.1(4) . .
C16 C11 P 121.8(4) . .
C16 C11 C12 118.1(5) . .
C11 C12 H12 119.6 . .
C13 C12 C11 120.8(5) . .
C13 C12 H12 119.6 . .
C12 C13 H13 119.7 . .
C12 C13 C14 120.6(5) . .
C14 C13 H13 119.7 . .
C13 C14 H14 120.2 . .
C15 C14 C13 119.5(6) . .
C15 C14 H14 120.2 . .
C14 C15 H15 119.8 . .
C14 C15 C16 120.3(5) . .
C16 C15 H15 119.8 . .
C11 C16 C15 120.6(5) . .
C11 C16 H16 119.7 . .
C15 C16 H16 119.7 . .
N1 C17 H17A 109.5 . .
N1 C17 H17B 109.5 . .
N1 C17 H17C 109.5 . .
H17A C17 H17B 109.5 . .
H17A C17 H17C 109.5 . .
H17B C17 H17C 109.5 . .
N1 C18 H18A 109.5 . .
N1 C18 H18B 109.5 . .
N1 C18 H18C 109.5 . .
H18A C18 H18B 109.5 . .
H18A C18 H18C 109.5 . .
H18B C18 H18C 109.5 . .
N1 C19 H19A 108.7 . .
N1 C19 H19B 108.7 . .
N1 C19 C20 114.0(4) . .
H19A C19 H19B 107.6 . .
C20 C19 H19A 108.7 . .
C20 C19 H19B 108.7 . .
N2 C20 C19 114.0(4) . .
N2 C20 H20A 108.8 . .
N2 C20 H20B 108.8 . .
C19 C20 H20A 108.8 . .
C19 C20 H20B 108.8 . .
H20A C20 H20B 107.6 . .
N2 C21 H21A 109.5 . .
N2 C21 H21B 109.5 . .
N2 C21 H21C 109.5 . .
H21A C21 H21B 109.5 . .
H21A C21 H21C 109.5 . .
H21B C21 H21C 109.5 . .
N2 C22 H22A 108.8 . .
N2 C22 H22B 108.8 . .
N2 C22 C23 113.8(4) . .
H22A C22 H22B 107.7 . .
C23 C22 H22A 108.8 . .
C23 C22 H22B 108.8 . .
N3 C23 C22 113.3(4) . .
N3 C23 H23A 108.9 . .
N3 C23 H23B 108.9 . .
C22 C23 H23A 108.9 . .
C22 C23 H23B 108.9 . .
H23A C23 H23B 107.7 . .
N3 C24 H24A 109.5 . .
N3 C24 H24B 109.5 . .
N3 C24 H24C 109.5 . .
H24A C24 H24B 109.5 . .
H24A C24 H24C 109.5 . .
H24B C24 H24C 109.5 . .
N3 C25 H25A 109.5 . .
N3 C25 H25B 109.5 . .
N3 C25 H25C 109.5 . .
H25A C25 H25B 109.5 . .
H25A C25 H25C 109.5 . .
H25B C25 H25C 109.5 . .

loop_
_geom_bond_atom_site_label_1
_geom_bond_atom_site_label_2
_geom_bond_distance
_geom_bond_site_symmetry_2
K1 K1 4.9967(19) 2_665
K1 P 3.6171(14) .
K1 N1 2.883(4) .
K1 N2 2.966(4) .
K1 N3 2.906(4) .
K1 B 3.587(6) .
K1 B 3.524(7) 2_665
K1 H1A 2.81(7) .
K1 C1 3.173(4) .
K1 C2 3.189(9) .
P B 1.922(6) .
P C1 1.716(5) .
P C5 1.846(4) .
P C11 1.833(5) .
N1 C17 1.454(7) .
N1 C18 1.442(7) .
N1 C19 1.460(6) .
N2 C20 1.462(6) .
N2 C21 1.467(7) .
N2 C22 1.458(6) .
N3 C23 1.463(6) .
N3 C24 1.458(6) .
N3 C25 1.457(6) .
B K1 3.524(7) 2_665
B HA 1.17(5) .
B H1A 1.07(7) .
B HB 1.15(9) .
Si C1 1.805(6) .
Si C2 1.996(8) .
Si C2A 1.898(8) .
Si C3 1.855(7) .
Si C4 1.896(5) .
C1 H1 0.93(5) .
C2 C2 1.147(16) 2_665
C2 H1B 0.9900 .
C2 H2 0.9900 .
C2A C2A 1.135(16) 2_665
C2A H2AA 0.9900 .
C2A H2AB 0.9900 .
C3 H3A 0.9800 .
C3 H3B 0.9800 .
C3 H3C 0.9800 .
C4 H4A 0.9800 .
C4 H4B 0.9800 .
C4 H4C 0.9800 .
C5 C6 1.390(6) .
C5 C10 1.372(6) .
C6 H6 0.9500 .
C6 C7 1.382(6) .
C7 H7 0.9500 .
C7 C8 1.362(7) .
C8 H8 0.9500 .
C8 C9 1.367(7) .
C9 H9 0.9500 .
C9 C10 1.386(7) .
C10 H10 0.9500 .
C11 C12 1.405(7) .
C11 C16 1.386(7) .
C12 H12 0.9500 .
C12 C13 1.371(8) .
C13 H13 0.9500 .
C13 C14 1.382(8) .
C14 H14 0.9500 .
C14 C15 1.376(8) .
C15 H15 0.9500 .
C15 C16 1.392(8) .
C16 H16 0.9500 .
C17 H17A 0.9800 .
C17 H17B 0.9800 .
C17 H17C 0.9800 .
C18 H18A 0.9800 .
C18 H18B 0.9800 .
C18 H18C 0.9800 .
C19 H19A 0.9900 .
C19 H19B 0.9900 .
C19 C20 1.505(7) .
C20 H20A 0.9900 .
C20 H20B 0.9900 .
C21 H21A 0.9800 .
C21 H21B 0.9800 .
C21 H21C 0.9800 .
C22 H22A 0.9900 .
C22 H22B 0.9900 .
C22 C23 1.512(7) .
C23 H23A 0.9900 .
C23 H23B 0.9900 .
C24 H24A 0.9800 .
C24 H24B 0.9800 .
C24 H24C 0.9800 .
C25 H25A 0.9800 .
C25 H25B 0.9800 .
C25 H25C 0.9800 .

loop_
_geom_torsion_atom_site_label_1
_geom_torsion_atom_site_label_2
_geom_torsion_atom_site_label_3
_geom_torsion_atom_site_label_4
_geom_torsion
_geom_torsion_site_symmetry_4
K1 P C1 Si -110.0(3) .
K1 P C11 C12 114.4(4) .
K1 P C11 C16 -65.3(4) .
K1 N1 C19 C20 -47.9(6) .
K1 N2 C20 C19 -38.1(5) .
K1 N2 C22 C23 39.5(5) .
K1 N3 C23 C22 44.3(5) .
P C5 C6 C7 -177.9(4) .
P C5 C10 C9 177.2(5) .
P C11 C12 C13 179.9(4) .
P C11 C16 C15 179.4(4) .
N1 C19 C20 N2 60.3(6) .
N2 C22 C23 N3 -57.6(6) .
B P C1 K1 51.9(3) .
B P C1 Si -58.0(4) .
B P C5 C6 162.8(4) .
B P C5 C10 -14.2(6) .
B P C11 C12 43.9(4) .
B P C11 C16 -135.9(4) .
C1 P C5 C6 33.3(5) .
C1 P C5 C10 -143.7(5) .
C1 P C11 C12 171.4(4) .
C1 P C11 C16 -8.4(5) .
C1 Si C2A C2A -102.0(13) 2_665
C2 Si C1 K1 -4.0(3) .
C2 Si C1 P 97.5(4) .
C2 Si C2A C2A -68.9(10) 2_665
C2A Si C1 K1 12.8(4) .
C2A Si C1 P 114.3(4) .
C3 Si C1 K1 123.1(3) .
C3 Si C1 P -135.5(4) .
C3 Si C2A C2A 140.4(12) 2_665
C4 Si C1 K1 -118.1(2) .
C4 Si C1 P -16.7(4) .
C4 Si C2A C2A 33.9(12) 2_665
C5 P C1 K1 177.62(17) .
C5 P C1 Si 67.7(4) .
C5 P C11 C12 -69.9(4) .
C5 P C11 C16 110.4(4) .
C5 C6 C7 C8 1.6(7) .
C6 C5 C10 C9 0.1(9) .
C6 C7 C8 C9 -1.8(8) .
C7 C8 C9 C10 1.2(9) .
C8 C9 C10 C5 -0.4(10) .
C10 C5 C6 C7 -0.7(8) .
C11 P C1 K1 -72.0(2) .
C11 P C1 Si 178.0(3) .
C11 P C5 C6 -82.8(4) .
C11 P C5 C10 100.2(5) .
C11 C12 C13 C14 1.3(8) .
C12 C11 C16 C15 -0.4(7) .
C12 C13 C14 C15 -1.4(8) .
C13 C14 C15 C16 0.6(8) .
C14 C15 C16 C11 0.3(8) .
C16 C11 C12 C13 -0.4(7) .
C17 N1 C19 C20 -170.0(5) .
C18 N1 C19 C20 67.6(6) .
C20 N2 C22 C23 167.0(4) .
C21 N2 C20 C19 70.9(5) .
C21 N2 C22 C23 -71.0(5) .
C22 N2 C20 C19 -166.5(4) .
C24 N3 C23 C22 -63.9(5) .
C25 N3 C23 C22 175.4(4) .
